data_7707605
loop_
_publ_author_name
'Enamullah, Mohammed'
'Anwar Hossain, Mohammad'
'Islam, Mohammad Khairul'
'Woschko, Dennis'
'Janiak, Christoph'

_publ_section_title
;
 Pseudotetrahedral copper(II)-complexes with enantiopure (<i>R</i> or
 <i>S</i>)-2-(((aryl)ethylimino)ethyl)phenolate Schiff base ligands.
;
_journal_issue 26
_journal_name_full 'Dalton transactions (Cambridge, England : 2003)'
_journal_page_first 9236
_journal_page_last 9249
_journal_paper_doi 10.1039/d1dt01671g
_journal_volume 50
_journal_year 2021
_chemical_absolute_configuration ad
_chemical_formula_moiety 'C21 H19 N O'
_chemical_formula_sum 'C21 H19 N O'
_chemical_formula_weight 301.37
_chemical_name_systematic 2-{(E)-((R)-1-(phenyl)ethylimino)(phenyl)methyl}phenol
_space_group_crystal_system monoclinic
_space_group_IT_number 4
_space_group_name_Hall 'P 2yb'
_space_group_name_H-M_alt 'P 1 21 1'
_atom_sites_solution_hydrogens mixed
_atom_sites_solution_primary direct
_atom_sites_solution_secondary difmap
_audit_creation_method SHELXL-2017/1
_audit_update_record
;
2021-02-02 deposited with the CCDC.	2021-06-08 downloaded from the CCDC.
;
_cell_angle_alpha 90
_cell_angle_beta 111.182(2)
_cell_angle_gamma 90
_cell_formula_units_Z 2
_cell_length_a 9.9056(5)
_cell_length_b 8.1390(4)
_cell_length_c 10.8874(5)
_cell_measurement_reflns_used 9971
_cell_measurement_temperature 140(2)
_cell_measurement_theta_max 67.585
_cell_measurement_theta_min 4.355
_cell_volume 818.46(7)
_computing_cell_refinement 'SAINT (Bruker, 2012)'
_computing_data_collection 'APEX2 (Bruker, 2012)'
_computing_data_reduction 'SAINT (Bruker, 2012)'
_computing_molecular_graphics 'DIAMOND 4.3.1 (Brandenburg, 1999)'
_computing_publication_material 'SHELXL-2017/1 (Sheldrick, 2015b)'
_computing_structure_refinement 'SHELXL-2017/1 (Sheldrick, 2015b)'
_computing_structure_solution 'SHELXT-2015 (Sheldrick 2015a)'
_diffrn_ambient_temperature 140(2)
_diffrn_measured_fraction_theta_full 0.998
_diffrn_measured_fraction_theta_max 0.995
_diffrn_measurement_device_type 'Bruker Kappa APEX-II CCD area detector'
_diffrn_measurement_method '\w scans, \f scans'
_diffrn_radiation_monochromator 'multilayer mirror'
_diffrn_radiation_source 'microfocus sealed tube'
_diffrn_radiation_type CuK\a
_diffrn_radiation_wavelength 1.54178
_diffrn_reflns_av_R_equivalents 0.0335
_diffrn_reflns_av_unetI/netI 0.0165
_diffrn_reflns_Laue_measured_fraction_full 0.998
_diffrn_reflns_Laue_measured_fraction_max 0.995
_diffrn_reflns_limit_h_max 11
_diffrn_reflns_limit_h_min -11
_diffrn_reflns_limit_k_max 9
_diffrn_reflns_limit_k_min -9
_diffrn_reflns_limit_l_max 13
_diffrn_reflns_limit_l_min -13
_diffrn_reflns_number 22837
_diffrn_reflns_point_group_measured_fraction_full 0.995
_diffrn_reflns_point_group_measured_fraction_max 0.991
_diffrn_reflns_theta_full 67.679
_diffrn_reflns_theta_max 67.819
_diffrn_reflns_theta_min 4.355
_exptl_absorpt_coefficient_mu 0.581
_exptl_absorpt_correction_T_max 1.0000
_exptl_absorpt_correction_T_min 0.8925
_exptl_absorpt_correction_type multi-scan
_exptl_absorpt_process_details '(<i>SADABS</i>; Sheldrick, 1996)'
_exptl_crystal_colour 'clear yellow'
_exptl_crystal_density_diffrn 1.223
_exptl_crystal_density_method 'not measured'
_exptl_crystal_description block
_exptl_crystal_F_000 320
_exptl_crystal_recrystallization_method 'Re-crystallisation from solvent: methanol'
_exptl_crystal_size_max 0.250
_exptl_crystal_size_mid 0.250
_exptl_crystal_size_min 0.100
_refine_diff_density_max 0.098
_refine_diff_density_min -0.137
_refine_diff_density_rms 0.028
_refine_ls_abs_structure_details
;
 Flack x determined using 1322 quotients [(I+)-(I-)]/[(I+)+(I-)]
 (Parsons, Flack and Wagner, Acta Cryst. B69 (2013) 249-259).
;
_refine_ls_abs_structure_Flack 0.04(7)
_refine_ls_extinction_method none
_refine_ls_goodness_of_fit_ref 1.037
_refine_ls_hydrogen_treatment mixed
_refine_ls_matrix_type full
_refine_ls_number_parameters 212
_refine_ls_number_reflns 2955
_refine_ls_number_restraints 1
_refine_ls_restrained_S_all 1.037
_refine_ls_R_factor_all 0.0261
_refine_ls_R_factor_gt 0.0258
_refine_ls_shift/su_max 0.000
_refine_ls_shift/su_mean 0.000
_refine_ls_structure_factor_coef Fsqd
_refine_ls_weighting_details 'w=1/[\s^2^(Fo^2^)+(0.0370P)^2^+0.1002P] where P=(Fo^2^+2Fc^2^)/3'
_refine_ls_weighting_scheme calc
_refine_ls_wR_factor_gt 0.0658
_refine_ls_wR_factor_ref 0.0660
_reflns_Friedel_coverage 0.852
_reflns_Friedel_fraction_full 0.991
_reflns_Friedel_fraction_max 0.987
_reflns_number_gt 2913
_reflns_number_total 2955
_reflns_threshold_expression 'I > 2\s(I)'
_cod_data_source_file d1dt01671g2.cif
_cod_data_source_block Enamullah_CoL48R
_cod_depositor_comments 'Adding full bibliography for 7707605--7707606.cif.'
_cod_original_sg_symbol_H-M 'P 21'
_cod_database_code 7707605
_shelx_shelxl_version_number 2017/1
_shelx_space_group_comment
;
The symmetry employed for this shelxl refinement is uniquely defined
by the following loop, which should always be used as a source of
symmetry information in preference to the above space-group names.
They are only intended as comments.
;
_shelx_estimated_absorpt_t_min 0.868
_shelx_estimated_absorpt_t_max 0.944

loop_
_space_group_symop_operation_xyz
'x, y, z'
'-x, y+1/2, -z'

loop_
_atom_site_label
_atom_site_type_symbol
_atom_site_fract_x
_atom_site_fract_y
_atom_site_fract_z
_atom_site_U_iso_or_equiv
_atom_site_adp_type
_atom_site_occupancy
_atom_site_site_symmetry_order
_atom_site_calc_flag
_atom_site_refinement_flags_posn
_atom_site_refinement_flags_adp
_atom_site_refinement_flags_occupancy
_atom_site_disorder_assembly
_atom_site_disorder_group
O1 O 0.35734(12) 0.22569(15) 0.16066(12) 0.0329(3) Uani 1 1 d . . . . .
C1 C 0.48895(17) 0.2196(2) 0.15078(15) 0.0267(3) Uani 1 1 d . . . . .
H1 H 0.359(2) 0.313(3) 0.212(2) 0.040 Uiso 1 1 d . U . . .
N1 N 0.44353(13) 0.48213(17) 0.29865(12) 0.0264(3) Uani 1 1 d . . . . .
C6 C 0.59830(17) 0.3358(2) 0.21455(14) 0.0246(3) Uani 1 1 d . . . . .
C2 C 0.51580(19) 0.0961(2) 0.07385(17) 0.0332(4) Uani 1 1 d . . . . .
H2 H 0.443137 0.016819 0.032701 0.040 Uiso 1 1 calc R U . . .
C5 C 0.73131(17) 0.3220(2) 0.19704(15) 0.0285(3) Uani 1 1 d . . . . .
H5 H 0.806491 0.397716 0.240278 0.034 Uiso 1 1 calc R U . . .
C3 C 0.64693(19) 0.0884(2) 0.05707(17) 0.0355(4) Uani 1 1 d . . . . .
H3 H 0.663173 0.005062 0.002892 0.043 Uiso 1 1 calc R U . . .
C4 C 0.75575(18) 0.2012(2) 0.11853(16) 0.0334(4) Uani 1 1 d . . . . .
H4 H 0.846035 0.195153 0.106648 0.040 Uiso 1 1 calc R U . . .
C8 C 0.69063(16) 0.58957(19) 0.35950(16) 0.0255(3) Uani 1 1 d . . . . .
C7 C 0.57033(16) 0.4714(2) 0.29182(14) 0.0244(3) Uani 1 1 d . . . . .
C9 C 0.77344(17) 0.5662(2) 0.49214(16) 0.0307(4) Uani 1 1 d . . . . .
H9 H 0.753466 0.476349 0.538672 0.037 Uiso 1 1 calc R U . . .
C10 C 0.88532(18) 0.6742(2) 0.55644(17) 0.0350(4) Uani 1 1 d . . . . .
H10 H 0.941725 0.658044 0.646934 0.042 Uiso 1 1 calc R U . . .
C11 C 0.91483(19) 0.8049(2) 0.48945(18) 0.0377(4) Uani 1 1 d . . . . .
H11 H 0.991812 0.878093 0.533586 0.045 Uiso 1 1 calc R U . . .
C12 C 0.8322(2) 0.8292(2) 0.35801(19) 0.0398(4) Uani 1 1 d . . . . .
H12 H 0.852048 0.919718 0.312067 0.048 Uiso 1 1 calc R U . . .
C13 C 0.72048(19) 0.7218(2) 0.29298(17) 0.0342(4) Uani 1 1 d . . . . .
H13 H 0.664180 0.738888 0.202574 0.041 Uiso 1 1 calc R U . . .
C14 C 0.40297(17) 0.6204(2) 0.36501(16) 0.0284(4) Uani 1 1 d . . . . .
H14 H 0.478696 0.707837 0.383474 0.034 Uiso 1 1 calc R U . . .
C15 C 0.25984(16) 0.6887(2) 0.27159(15) 0.0263(3) Uani 1 1 d . . . . .
C16 C 0.25283(19) 0.8463(2) 0.22279(16) 0.0316(4) Uani 1 1 d . . . . .
H16 H 0.338336 0.910951 0.247011 0.038 Uiso 1 1 calc R U . . .
C17 C 0.1229(2) 0.9118(2) 0.13893(18) 0.0403(4) Uani 1 1 d . . . . .
H17 H 0.119430 1.021231 0.107664 0.048 Uiso 1 1 calc R U . . .
C18 C -0.0012(2) 0.8179(3) 0.10107(18) 0.0411(5) Uani 1 1 d . . . . .
H18 H -0.090065 0.861819 0.042658 0.049 Uiso 1 1 calc R U . . .
C19 C 0.00425(19) 0.6596(3) 0.14847(18) 0.0412(5) Uani 1 1 d . . . . .
H19 H -0.081227 0.594742 0.122810 0.049 Uiso 1 1 calc R U . . .
C20 C 0.13382(18) 0.5950(2) 0.23323(18) 0.0352(4) Uani 1 1 d . . . . .
H20 H 0.136676 0.486063 0.265397 0.042 Uiso 1 1 calc R U . . .
C21 C 0.3948(2) 0.5614(3) 0.49506(17) 0.0394(4) Uani 1 1 d . . . . .
H21A H 0.331508 0.464985 0.479128 0.059 Uiso 1 1 calc R U . . .
H21B H 0.355719 0.649293 0.533995 0.059 Uiso 1 1 calc R U . . .
H21C H 0.492008 0.531906 0.555628 0.059 Uiso 1 1 calc R U . . .

loop_
_atom_site_aniso_label
_atom_site_aniso_U_11
_atom_site_aniso_U_22
_atom_site_aniso_U_33
_atom_site_aniso_U_23
_atom_site_aniso_U_13
_atom_site_aniso_U_12
O1 0.0300(6) 0.0293(6) 0.0391(6) -0.0077(5) 0.0122(5) -0.0056(5)
C1 0.0282(7) 0.0244(8) 0.0246(7) 0.0023(7) 0.0060(6) 0.0004(7)
N1 0.0270(6) 0.0231(7) 0.0282(7) 0.0005(5) 0.0088(5) -0.0004(5)
C6 0.0271(7) 0.0232(7) 0.0211(7) 0.0046(6) 0.0057(6) 0.0018(6)
C2 0.0370(9) 0.0292(9) 0.0280(8) -0.0038(7) 0.0053(7) -0.0008(7)
C5 0.0290(8) 0.0289(8) 0.0258(8) 0.0028(7) 0.0077(6) 0.0009(7)
C3 0.0416(9) 0.0346(10) 0.0282(8) -0.0037(7) 0.0100(7) 0.0074(8)
C4 0.0320(8) 0.0384(10) 0.0298(8) 0.0012(7) 0.0113(6) 0.0073(7)
C8 0.0248(7) 0.0244(8) 0.0277(8) -0.0022(6) 0.0099(6) 0.0002(6)
C7 0.0271(7) 0.0228(8) 0.0219(7) 0.0034(6) 0.0071(6) -0.0005(6)
C9 0.0302(8) 0.0289(8) 0.0307(8) 0.0019(7) 0.0085(7) 0.0014(7)
C10 0.0272(8) 0.0387(10) 0.0324(9) -0.0034(7) 0.0029(7) 0.0006(7)
C11 0.0309(9) 0.0410(11) 0.0411(10) -0.0119(8) 0.0131(8) -0.0115(8)
C12 0.0459(10) 0.0372(10) 0.0405(10) -0.0043(8) 0.0207(8) -0.0165(8)
C13 0.0416(9) 0.0339(9) 0.0278(8) -0.0016(7) 0.0134(7) -0.0086(8)
C14 0.0278(8) 0.0249(8) 0.0314(8) -0.0053(6) 0.0094(7) -0.0013(6)
C15 0.0270(8) 0.0284(8) 0.0258(7) -0.0053(6) 0.0123(6) 0.0000(6)
C16 0.0359(9) 0.0294(9) 0.0283(8) -0.0036(7) 0.0104(7) -0.0029(7)
C17 0.0500(11) 0.0332(10) 0.0329(9) -0.0002(7) 0.0091(8) 0.0075(8)
C18 0.0336(9) 0.0530(12) 0.0339(9) -0.0038(9) 0.0087(8) 0.0122(9)
C19 0.0267(8) 0.0579(13) 0.0408(10) -0.0076(9) 0.0143(8) -0.0082(8)
C20 0.0332(9) 0.0359(10) 0.0386(9) -0.0008(8) 0.0155(7) -0.0056(7)
C21 0.0439(10) 0.0425(10) 0.0299(9) -0.0006(8) 0.0112(8) 0.0098(8)

loop_
_atom_type_symbol
_atom_type_description
_atom_type_scat_dispersion_real
_atom_type_scat_dispersion_imag
_atom_type_scat_source
C C 0.0181 0.0091 'International Tables Vol C Tables 4.2.6.8 and 6.1.1.4'
H H 0.0000 0.0000 'International Tables Vol C Tables 4.2.6.8 and 6.1.1.4'
N N 0.0311 0.0180 'International Tables Vol C Tables 4.2.6.8 and 6.1.1.4'
O O 0.0492 0.0322 'International Tables Vol C Tables 4.2.6.8 and 6.1.1.4'

loop_
_geom_angle_atom_site_label_1
_geom_angle_atom_site_label_2
_geom_angle_atom_site_label_3
_geom_angle
_geom_angle_site_symmetry_1
_geom_angle_site_symmetry_3
_geom_angle_publ_flag
C1 O1 H1 106.1(13) . . ?
O1 C1 C2 118.36(15) . . ?
O1 C1 C6 121.78(14) . . ?
C2 C1 C6 119.86(14) . . ?
C7 N1 C14 121.72(13) . . ?
C5 C6 C1 118.00(15) . . ?
C5 C6 C7 121.15(14) . . ?
C1 C6 C7 120.79(13) . . ?
C3 C2 C1 120.44(16) . . ?
C3 C2 H2 119.8 . . ?
C1 C2 H2 119.8 . . ?
C4 C5 C6 121.65(16) . . ?
C4 C5 H5 119.2 . . ?
C6 C5 H5 119.2 . . ?
C2 C3 C4 120.72(16) . . ?
C2 C3 H3 119.6 . . ?
C4 C3 H3 119.6 . . ?
C5 C4 C3 119.31(15) . . ?
C5 C4 H4 120.3 . . ?
C3 C4 H4 120.3 . . ?
C13 C8 C9 119.39(15) . . ?
C13 C8 C7 121.46(14) . . ?
C9 C8 C7 119.15(14) . . ?
N1 C7 C6 118.18(14) . . ?
N1 C7 C8 123.10(14) . . ?
C6 C7 C8 118.72(13) . . ?
C10 C9 C8 119.97(16) . . ?
C10 C9 H9 120.0 . . ?
C8 C9 H9 120.0 . . ?
C11 C10 C9 120.30(16) . . ?
C11 C10 H10 119.9 . . ?
C9 C10 H10 119.9 . . ?
C10 C11 C12 119.90(16) . . ?
C10 C11 H11 120.0 . . ?
C12 C11 H11 120.0 . . ?
C11 C12 C13 120.20(18) . . ?
C11 C12 H12 119.9 . . ?
C13 C12 H12 119.9 . . ?
C12 C13 C8 120.24(16) . . ?
C12 C13 H13 119.9 . . ?
C8 C13 H13 119.9 . . ?
N1 C14 C15 107.78(13) . . ?
N1 C14 C21 109.30(14) . . ?
C15 C14 C21 112.77(13) . . ?
N1 C14 H14 109.0 . . ?
C15 C14 H14 109.0 . . ?
C21 C14 H14 109.0 . . ?
C16 C15 C20 118.59(15) . . ?
C16 C15 C14 120.13(14) . . ?
C20 C15 C14 121.28(15) . . ?
C15 C16 C17 121.04(16) . . ?
C15 C16 H16 119.5 . . ?
C17 C16 H16 119.5 . . ?
C18 C17 C16 119.95(18) . . ?
C18 C17 H17 120.0 . . ?
C16 C17 H17 120.0 . . ?
C17 C18 C19 119.68(17) . . ?
C17 C18 H18 120.2 . . ?
C19 C18 H18 120.2 . . ?
C18 C19 C20 120.28(17) . . ?
C18 C19 H19 119.9 . . ?
C20 C19 H19 119.9 . . ?
C19 C20 C15 120.44(17) . . ?
C19 C20 H20 119.8 . . ?
C15 C20 H20 119.8 . . ?
C14 C21 H21A 109.5 . . ?
C14 C21 H21B 109.5 . . ?
H21A C21 H21B 109.5 . . ?
C14 C21 H21C 109.5 . . ?
H21A C21 H21C 109.5 . . ?
H21B C21 H21C 109.5 . . ?

loop_
_geom_bond_atom_site_label_1
_geom_bond_atom_site_label_2
_geom_bond_distance
_geom_bond_site_symmetry_2
_geom_bond_publ_flag
O1 C1 1.347(2) . ?
O1 H1 0.90(2) . ?
C1 C2 1.394(2) . ?
C1 C6 1.417(2) . ?
N1 C7 1.288(2) . ?
N1 C14 1.470(2) . ?
C6 C5 1.402(2) . ?
C6 C7 1.473(2) . ?
C2 C3 1.377(3) . ?
C2 H2 0.9500 . ?
C5 C4 1.381(2) . ?
C5 H5 0.9500 . ?
C3 C4 1.389(3) . ?
C3 H3 0.9500 . ?
C4 H4 0.9500 . ?
C8 C13 1.388(2) . ?
C8 C9 1.392(2) . ?
C8 C7 1.501(2) . ?
C9 C10 1.390(3) . ?
C9 H9 0.9500 . ?
C10 C11 1.379(3) . ?
C10 H10 0.9500 . ?
C11 C12 1.382(3) . ?
C11 H11 0.9500 . ?
C12 C13 1.387(2) . ?
C12 H12 0.9500 . ?
C13 H13 0.9500 . ?
C14 C15 1.520(2) . ?
C14 C21 1.525(3) . ?
C14 H14 1.0000 . ?
C15 C16 1.381(3) . ?
C15 C20 1.392(2) . ?
C16 C17 1.388(3) . ?
C16 H16 0.9500 . ?
C17 C18 1.377(3) . ?
C17 H17 0.9500 . ?
C18 C19 1.382(3) . ?
C18 H18 0.9500 . ?
C19 C20 1.385(3) . ?
C19 H19 0.9500 . ?
C20 H20 0.9500 . ?
C21 H21A 0.9800 . ?
C21 H21B 0.9800 . ?
C21 H21C 0.9800 . ?

loop_
_geom_hbond_atom_site_label_D
_geom_hbond_atom_site_label_H
_geom_hbond_atom_site_label_A
_geom_hbond_distance_DH
_geom_hbond_distance_HA
_geom_hbond_distance_DA
_geom_hbond_angle_DHA
_geom_hbond_site_symmetry_A
_geom_hbond_publ_flag
O1 H1 N1 0.90(2) 1.71(2) 2.5328(18) 151(2) . yes
